data_4112474
loop_
_publ_author_name
'Chunming Cui'
'Marilyn M. Olmstead'
'Philip P. Power'

_publ_section_title
;
 Reactivity of Ar'GeGeAr' (Ar' = C6H3-2,6-Dipp2, Dipp = C6H3-2,6-iPr2)
 toward Alkynes: Isolation of a Stable Digermacyclobutadiene
;
_journal_name_full 'Journal of the American Chemical Society'
_journal_page_first 5062
_journal_page_last 5063
_journal_paper_doi 10.1021/ja0318481
_journal_volume 126
_journal_year 2004
_chemical_formula_sum 'C84 H107.38 Ge2'
_chemical_formula_weight 1262.26
_chemical_name_common '[Dipp*Ge(PhC=CPh)GeDipp*].1.5n-hexane.0.17methylcyclopentane'
_chemical_name_systematic
; 
 ? 
;
_space_group_IT_number 148
_symmetry_cell_setting trigonal
_symmetry_space_group_name_Hall '-R 3'
_symmetry_space_group_name_H-M 'R -3 :H'
_atom_sites_solution_hydrogens geom
_atom_sites_solution_primary direct
_atom_sites_solution_secondary difmap
_audit_creation_method SHELXL-97
_cell_angle_alpha 90.00
_cell_angle_beta 90.00
_cell_angle_gamma 120.00
_cell_formula_units_Z 18
_cell_length_a 43.910(7)
_cell_length_b 43.910(7)
_cell_length_c 19.208(7)
_cell_measurement_reflns_used 49
_cell_measurement_temperature 130(2)
_cell_measurement_theta_max 40.0
_cell_measurement_theta_min 3.8
_cell_volume 32073(14)
_computing_cell_refinement 'P3-PC (Siemens, 1994)'
_computing_data_collection 'P3-PC (Siemens, 1994)'
_computing_data_reduction 'XDISK (Siemens, 1994)'
_computing_molecular_graphics 'SHELXTL 5.1, XP (Sheldrick, 1994)'
_computing_publication_material SHELXL97
_computing_structure_refinement 'SHELXL97 (Sheldrick, 1997)'
_computing_structure_solution 'SHELXS97 (Sheldrick, 1990)'
_diffrn_ambient_temperature 130(2)
_diffrn_measured_fraction_theta_full 0.993
_diffrn_measured_fraction_theta_max 0.993
_diffrn_measurement_device_type 'Siemens P4'
_diffrn_measurement_method \w
_diffrn_radiation_monochromator 'nickel filter'
_diffrn_radiation_source 'Siemens rotating anode'
_diffrn_radiation_type CuK\a
_diffrn_radiation_wavelength 1.54178
_diffrn_reflns_av_R_equivalents 0.071
_diffrn_reflns_av_sigmaI/netI 0.0636
_diffrn_reflns_limit_h_max 23
_diffrn_reflns_limit_h_min -47
_diffrn_reflns_limit_k_max 47
_diffrn_reflns_limit_k_min -23
_diffrn_reflns_limit_l_max 20
_diffrn_reflns_limit_l_min -2
_diffrn_reflns_number 17298
_diffrn_reflns_theta_full 56.04
_diffrn_reflns_theta_max 56.04
_diffrn_reflns_theta_min 2.01
_diffrn_standards_decay_% <0.1
_diffrn_standards_interval_count 198
_diffrn_standards_number 2
_exptl_absorpt_coefficient_mu 1.347
_exptl_absorpt_correction_T_max 0.5524
_exptl_absorpt_correction_T_min 0.5192
_exptl_absorpt_correction_type empirical
_exptl_absorpt_process_details XABS
_exptl_crystal_colour 'dark brown'
_exptl_crystal_density_diffrn 1.176
_exptl_crystal_description block
_exptl_crystal_F_000 12157
_exptl_crystal_size_max 0.56
_exptl_crystal_size_mid 0.50
_exptl_crystal_size_min 0.50
_refine_diff_density_max 1.256
_refine_diff_density_min -0.606
_refine_diff_density_rms 0.090
_refine_ls_extinction_method none
_refine_ls_goodness_of_fit_ref 1.044
_refine_ls_hydrogen_treatment constr
_refine_ls_matrix_type full
_refine_ls_number_parameters 761
_refine_ls_number_reflns 9237
_refine_ls_number_restraints 25
_refine_ls_restrained_S_all 1.073
_refine_ls_R_factor_all 0.0767
_refine_ls_R_factor_gt 0.0586
_refine_ls_shift/su_max 0.017
_refine_ls_shift/su_mean 0.000
_refine_ls_structure_factor_coef Fsqd
_refine_ls_weighting_details 'calc w=1/[\s^2^(Fo^2^)+(0.0749P)^2^+328.5847P] where P=(Fo^2^+2Fc^2^)/3'
_refine_ls_weighting_scheme calc
_refine_ls_wR_factor_gt 0.1565
_refine_ls_wR_factor_ref 0.1705
_reflns_number_gt 7378
_reflns_number_total 9237
_reflns_threshold_expression I>2\s(I)
_cod_data_source_file ja0318481si20031219_053744.cif
_cod_data_source_block mn1554
_cod_original_sg_symbol_H-M 'R -3'
_cod_database_code 4112474

loop_
_symmetry_equiv_pos_as_xyz
'x, y, z'
'-y, x-y, z'
'-x+y, -x, z'
'x+2/3, y+1/3, z+1/3'
'-y+2/3, x-y+1/3, z+1/3'
'-x+y+2/3, -x+1/3, z+1/3'
'x+1/3, y+2/3, z+2/3'
'-y+1/3, x-y+2/3, z+2/3'
'-x+y+1/3, -x+2/3, z+2/3'
'-x, -y, -z'
'y, -x+y, -z'
'x-y, x, -z'
'-x+2/3, -y+1/3, -z+1/3'
'y+2/3, -x+y+1/3, -z+1/3'
'x-y+2/3, x+1/3, -z+1/3'
'-x+1/3, -y+2/3, -z+2/3'
'y+1/3, -x+y+2/3, -z+2/3'
'x-y+1/3, x+2/3, -z+2/3'

loop_
_atom_site_label
_atom_site_type_symbol
_atom_site_fract_x
_atom_site_fract_y
_atom_site_fract_z
_atom_site_U_iso_or_equiv
_atom_site_adp_type
_atom_site_occupancy
_atom_site_symmetry_multiplicity
_atom_site_calc_flag
_atom_site_refinement_flags
_atom_site_disorder_assembly
_atom_site_disorder_group
Ge1 Ge 0.135190(15) 0.449495(15) 0.41028(3) 0.02036(19) Uani 1 1 d . . .
Ge2 Ge 0.127437(15) 0.499430(15) 0.44462(3) 0.01937(19) Uani 1 1 d . . .
C1 C 0.16324(13) 0.44184(13) 0.3371(3) 0.0184(11) Uani 1 1 d . . .
C2 C 0.19582(13) 0.46753(13) 0.3107(2) 0.0187(11) Uani 1 1 d . . .
C3 C 0.21451(14) 0.45724(15) 0.2661(3) 0.0247(12) Uani 1 1 d . . .
H3 H 0.2367 0.4745 0.2482 0.030 Uiso 1 1 calc R . .
C4 C 0.20125(14) 0.42258(15) 0.2481(3) 0.0269(13) Uani 1 1 d . . .
H4 H 0.2146 0.4160 0.2195 0.032 Uiso 1 1 calc R . .
C5 C 0.16864(14) 0.39748(14) 0.2716(3) 0.0240(12) Uani 1 1 d . . .
H5 H 0.1595 0.3736 0.2587 0.029 Uiso 1 1 calc R . .
C6 C 0.14870(13) 0.40675(13) 0.3144(3) 0.0209(12) Uani 1 1 d . . .
C7 C 0.11130(14) 0.37941(13) 0.3296(3) 0.0232(12) Uani 1 1 d . . .
C8 C 0.10203(14) 0.35929(13) 0.3917(3) 0.0252(13) Uani 1 1 d . . .
C9 C 0.06671(15) 0.33348(15) 0.4010(3) 0.0332(14) Uani 1 1 d . . .
H9 H 0.0599 0.3201 0.4427 0.040 Uiso 1 1 calc R . .
C10 C 0.04174(15) 0.32713(14) 0.3515(3) 0.0343(15) Uani 1 1 d . . .
H10 H 0.0180 0.3096 0.3592 0.041 Uiso 1 1 calc R . .
C11 C 0.05109(15) 0.34621(15) 0.2904(3) 0.0332(15) Uani 1 1 d . . .
H11 H 0.0336 0.3414 0.2562 0.040 Uiso 1 1 calc R . .
C12 C 0.08592(14) 0.37255(14) 0.2780(3) 0.0270(13) Uani 1 1 d . . .
C13 C 0.21065(13) 0.50590(14) 0.3256(3) 0.0214(12) Uani 1 1 d . . .
C14 C 0.24214(14) 0.52538(15) 0.3642(3) 0.0287(13) Uani 1 1 d . . .
C15 C 0.25328(16) 0.56032(16) 0.3796(3) 0.0402(16) Uani 1 1 d . . .
H15 H 0.2740 0.5734 0.4065 0.048 Uiso 1 1 calc R . .
C16 C 0.23526(18) 0.57652(16) 0.3572(4) 0.0447(17) Uani 1 1 d . . .
H16 H 0.2429 0.6001 0.3701 0.054 Uiso 1 1 calc R . .
C17 C 0.20572(16) 0.55809(15) 0.3153(3) 0.0372(15) Uani 1 1 d . . .
H17 H 0.1938 0.5696 0.2983 0.045 Uiso 1 1 calc R . .
C18 C 0.19342(15) 0.52324(15) 0.2981(3) 0.0275(13) Uani 1 1 d . . .
C19 C 0.12929(15) 0.36410(15) 0.4456(3) 0.0306(14) Uani 1 1 d . . .
H19 H 0.1509 0.3872 0.4360 0.037 Uiso 1 1 calc R . .
C20 C 0.1392(2) 0.33520(19) 0.4374(4) 0.0503(18) Uani 1 1 d . . .
H20A H 0.1491 0.3367 0.3909 0.075 Uiso 1 1 calc R . .
H20B H 0.1182 0.3121 0.4434 0.075 Uiso 1 1 calc R . .
H20C H 0.1567 0.3385 0.4727 0.075 Uiso 1 1 calc R . .
C21 C 0.11815(17) 0.36519(18) 0.5201(3) 0.0411(16) Uani 1 1 d . . .
H21A H 0.1102 0.3824 0.5237 0.062 Uiso 1 1 calc R . .
H21B H 0.1382 0.3720 0.5514 0.062 Uiso 1 1 calc R . .
H21C H 0.0989 0.3419 0.5333 0.062 Uiso 1 1 calc R . .
C22 C 0.09555(16) 0.39296(16) 0.2099(3) 0.0334(14) Uani 1 1 d . . .
H22 H 0.1213 0.4104 0.2115 0.040 Uiso 1 1 calc R . .
C23 C 0.0893(3) 0.3683(2) 0.1479(4) 0.079(3) Uani 1 1 d . . .
H23A H 0.0987 0.3823 0.1054 0.119 Uiso 1 1 calc R . .
H23B H 0.0640 0.3521 0.1424 0.119 Uiso 1 1 calc R . .
H23C H 0.1012 0.3549 0.1564 0.119 Uiso 1 1 calc R . .
C24 C 0.07623(18) 0.4134(2) 0.1986(4) 0.0532(19) Uani 1 1 d . . .
H24A H 0.0828 0.4253 0.1533 0.080 Uiso 1 1 calc R . .
H24B H 0.0827 0.4310 0.2356 0.080 Uiso 1 1 calc R . .
H24C H 0.0508 0.3972 0.1997 0.080 Uiso 1 1 calc R . .
C25 C 0.26537(14) 0.51044(16) 0.3852(3) 0.0310(14) Uani 1 1 d . . .
H25A H 0.2513 0.4843 0.3802 0.037 Uiso 1 1 calc R . .
C26 C 0.27878(16) 0.51876(18) 0.4600(3) 0.0418(16) Uani 1 1 d . . .
H26A H 0.2589 0.5122 0.4917 0.063 Uiso 1 1 calc R . .
H26B H 0.2955 0.5440 0.4644 0.063 Uiso 1 1 calc R . .
H26C H 0.2905 0.5054 0.4721 0.063 Uiso 1 1 calc R . .
C27 C 0.29694(15) 0.52404(18) 0.3351(3) 0.0431(17) Uani 1 1 d . . .
H27A H 0.2884 0.5181 0.2871 0.065 Uiso 1 1 calc R . .
H27B H 0.3110 0.5130 0.3467 0.065 Uiso 1 1 calc R . .
H27C H 0.3115 0.5496 0.3397 0.065 Uiso 1 1 calc R . .
C28 C 0.16334(15) 0.50454(15) 0.2458(3) 0.0306(13) Uani 1 1 d . . .
H28 H 0.1471 0.4804 0.2640 0.037 Uiso 1 1 calc R . .
C29 C 0.17722(18) 0.50076(19) 0.1753(3) 0.0432(16) Uani 1 1 d . . .
H29A H 0.1887 0.4867 0.1807 0.065 Uiso 1 1 calc R . .
H29B H 0.1943 0.5241 0.1575 0.065 Uiso 1 1 calc R . .
H29C H 0.1576 0.4891 0.1425 0.065 Uiso 1 1 calc R . .
C30 C 0.14200(17) 0.52281(18) 0.2347(3) 0.0404(16) Uani 1 1 d . . .
H30A H 0.1334 0.5259 0.2797 0.061 Uiso 1 1 calc R . .
H30B H 0.1220 0.5084 0.2041 0.061 Uiso 1 1 calc R . .
H30C H 0.1569 0.5458 0.2132 0.061 Uiso 1 1 calc R . .
C31 C 0.08728(13) 0.50151(13) 0.4892(2) 0.0161(11) Uani 1 1 d . . .
C32 C 0.06110(13) 0.47568(12) 0.5336(2) 0.0159(11) Uani 1 1 d . . .
C33 C 0.03700(13) 0.48326(14) 0.5651(3) 0.0220(12) Uani 1 1 d . . .
H33 H 0.0193 0.4661 0.5944 0.026 Uiso 1 1 calc R . .
C34 C 0.03798(13) 0.51485(13) 0.5552(3) 0.0200(12) Uani 1 1 d . . .
H34 H 0.0221 0.5198 0.5794 0.024 Uiso 1 1 calc R . .
C35 C 0.06219(13) 0.53915(13) 0.5098(3) 0.0198(12) Uani 1 1 d . . .
H35 H 0.0625 0.5607 0.5019 0.024 Uiso 1 1 calc R . .
C36 C 0.08616(13) 0.53255(13) 0.4753(3) 0.0200(12) Uani 1 1 d . . .
C37 C 0.10863(14) 0.55801(13) 0.4195(3) 0.0196(12) Uani 1 1 d . . .
C38 C 0.14263(14) 0.58604(14) 0.4334(3) 0.0238(12) Uani 1 1 d . . .
C39 C 0.16175(15) 0.60911(14) 0.3797(3) 0.0301(14) Uani 1 1 d . . .
H39 H 0.1849 0.6279 0.3885 0.036 Uiso 1 1 calc R . .
C40 C 0.14761(16) 0.60503(15) 0.3144(3) 0.0337(14) Uani 1 1 d . . .
H40 H 0.1611 0.6208 0.2782 0.040 Uiso 1 1 calc R . .
C41 C 0.11379(16) 0.57815(15) 0.3009(3) 0.0301(14) Uani 1 1 d . . .
H41 H 0.1042 0.5759 0.2556 0.036 Uiso 1 1 calc R . .
C42 C 0.09359(14) 0.55440(14) 0.3522(3) 0.0234(12) Uani 1 1 d . . .
C43 C 0.05591(13) 0.43954(13) 0.5429(3) 0.0196(12) Uani 1 1 d . . .
C44 C 0.06288(14) 0.42867(14) 0.6068(3) 0.0229(12) Uani 1 1 d . . .
C45 C 0.05597(16) 0.39429(14) 0.6135(3) 0.0317(14) Uani 1 1 d . . .
H45 H 0.0610 0.3869 0.6563 0.038 Uiso 1 1 calc R . .
C46 C 0.04194(16) 0.37071(15) 0.5591(3) 0.0356(15) Uani 1 1 d . . .
H46 H 0.0380 0.3475 0.5642 0.043 Uiso 1 1 calc R . .
C47 C 0.03360(15) 0.38075(15) 0.4974(3) 0.0320(14) Uani 1 1 d . . .
H47 H 0.0232 0.3641 0.4609 0.038 Uiso 1 1 calc R . .
C48 C 0.04011(14) 0.41498(14) 0.4878(3) 0.0239(12) Uani 1 1 d . . .
C49 C 0.15806(14) 0.59344(14) 0.5070(3) 0.0258(13) Uani 1 1 d . . .
H49 H 0.1448 0.5713 0.5347 0.031 Uiso 1 1 calc R . .
C50 C 0.15242(16) 0.62182(15) 0.5415(3) 0.0351(15) Uani 1 1 d . . .
H50A H 0.1614 0.6257 0.5893 0.053 Uiso 1 1 calc R . .
H50B H 0.1273 0.6140 0.5422 0.053 Uiso 1 1 calc R . .
H50C H 0.1650 0.6438 0.5151 0.053 Uiso 1 1 calc R . .
C51 C 0.19664(15) 0.60403(16) 0.5089(3) 0.0364(15) Uani 1 1 d . . .
H51A H 0.2001 0.5867 0.4832 0.055 Uiso 1 1 calc R . .
H51B H 0.2040 0.6049 0.5574 0.055 Uiso 1 1 calc R . .
H51C H 0.2107 0.6272 0.4875 0.055 Uiso 1 1 calc R . .
C52 C 0.05648(14) 0.52517(15) 0.3353(3) 0.0297(13) Uani 1 1 d . . .
H52 H 0.0448 0.5141 0.3804 0.036 Uiso 1 1 calc R . .
C53 C 0.03461(17) 0.5393(2) 0.3009(3) 0.0464(17) Uani 1 1 d . . .
H53A H 0.0362 0.5587 0.3287 0.070 Uiso 1 1 calc R . .
H53B H 0.0100 0.5205 0.2980 0.070 Uiso 1 1 calc R . .
H53C H 0.0436 0.5477 0.2540 0.070 Uiso 1 1 calc R . .
C54 C 0.05594(16) 0.49642(16) 0.2902(3) 0.0391(15) Uani 1 1 d . . .
H54A H 0.0688 0.4865 0.3136 0.059 Uiso 1 1 calc R . .
H54B H 0.0671 0.5064 0.2453 0.059 Uiso 1 1 calc R . .
H54C H 0.0316 0.4778 0.2825 0.059 Uiso 1 1 calc R . .
C55 C 0.07489(14) 0.45209(14) 0.6707(3) 0.0240(12) Uani 1 1 d . . .
H55 H 0.0816 0.4765 0.6556 0.029 Uiso 1 1 calc R . .
C56 C 0.04453(15) 0.43974(16) 0.7227(3) 0.0340(14) Uani 1 1 d . . .
H56A H 0.0245 0.4398 0.7001 0.051 Uiso 1 1 calc R . .
H56B H 0.0522 0.4557 0.7628 0.051 Uiso 1 1 calc R . .
H56C H 0.0375 0.4159 0.7384 0.051 Uiso 1 1 calc R . .
C57 C 0.10664(16) 0.45374(17) 0.7076(3) 0.0389(16) Uani 1 1 d . . .
H57A H 0.1262 0.4617 0.6746 0.058 Uiso 1 1 calc R . .
H57B H 0.1003 0.4303 0.7249 0.058 Uiso 1 1 calc R . .
H57C H 0.1137 0.4702 0.7467 0.058 Uiso 1 1 calc R . .
C58 C 0.02745(15) 0.42443(15) 0.4222(3) 0.0295(13) Uani 1 1 d . . .
H58A H 0.0421 0.4504 0.4153 0.035 Uiso 1 1 calc R . .
C59 C -0.01120(17) 0.41514(19) 0.4299(4) 0.0440(17) Uani 1 1 d . . .
H59A H -0.0191 0.4209 0.3867 0.066 Uiso 1 1 calc R . .
H59B H -0.0132 0.4287 0.4684 0.066 Uiso 1 1 calc R . .
H59C H -0.0259 0.3900 0.4396 0.066 Uiso 1 1 calc R . .
C60 C 0.03090(17) 0.40638(18) 0.3571(3) 0.0404(16) Uani 1 1 d . . .
H60A H 0.0551 0.4109 0.3533 0.061 Uiso 1 1 calc R . .
H60B H 0.0251 0.4157 0.3159 0.061 Uiso 1 1 calc R . .
H60C H 0.0147 0.3810 0.3604 0.061 Uiso 1 1 calc R . .
C61 C 0.16542(13) 0.47071(14) 0.4957(3) 0.0217(12) Uani 1 1 d . . .
C62 C 0.18374(14) 0.45525(14) 0.5332(3) 0.0234(12) Uani 1 1 d . . .
C63 C 0.20246(14) 0.44200(14) 0.4975(3) 0.0251(13) Uani 1 1 d . . .
H63 H 0.2056 0.4452 0.4486 0.030 Uiso 1 1 calc R . .
C64 C 0.21648(15) 0.42434(16) 0.5329(3) 0.0336(14) Uani 1 1 d . . .
H64 H 0.2292 0.4157 0.5078 0.040 Uiso 1 1 calc R . .
C65 C 0.21233(15) 0.41911(16) 0.6036(3) 0.0337(14) Uani 1 1 d . . .
H65 H 0.2216 0.4064 0.6271 0.040 Uiso 1 1 calc R . .
C66 C 0.19466(18) 0.43244(17) 0.6397(3) 0.0395(16) Uani 1 1 d . . .
H66 H 0.1918 0.4292 0.6887 0.047 Uiso 1 1 calc R . .
C67 C 0.18099(17) 0.45059(17) 0.6056(3) 0.0387(16) Uani 1 1 d . . .
H67 H 0.1694 0.4602 0.6318 0.046 Uiso 1 1 calc R . .
C68 C 0.15948(13) 0.49688(14) 0.5175(3) 0.0220(12) Uani 1 1 d . . .
C69 C 0.17687(14) 0.52101(13) 0.5772(3) 0.0225(12) Uani 1 1 d . . .
C70 C 0.21295(15) 0.53576(15) 0.5887(3) 0.0313(14) Uani 1 1 d . . .
H70 H 0.2264 0.5300 0.5585 0.038 Uiso 1 1 calc R . .
C71 C 0.22929(16) 0.55865(15) 0.6436(3) 0.0343(15) Uani 1 1 d . . .
H71 H 0.2538 0.5682 0.6509 0.041 Uiso 1 1 calc R . .
C72 C 0.21014(16) 0.56771(15) 0.6880(3) 0.0316(14) Uani 1 1 d . . .
H72 H 0.2213 0.5831 0.7262 0.038 Uiso 1 1 calc R . .
C73 C 0.17461(15) 0.55406(14) 0.6759(3) 0.0283(13) Uani 1 1 d . . .
H73 H 0.1613 0.5604 0.7056 0.034 Uiso 1 1 calc R . .
C74 C 0.15815(14) 0.53128(13) 0.6207(3) 0.0216(12) Uani 1 1 d . . .
H74 H 0.1338 0.5225 0.6124 0.026 Uiso 1 1 calc R . .
C75 C 0.3730(2) 0.4203(2) 0.4007(4) 0.065(2) Uiso 1 1 d D . .
C76 C 0.36562(18) 0.44941(18) 0.4259(4) 0.0510(18) Uiso 1 1 d D A .
C77 C 0.3308(3) 0.4452(3) 0.4098(6) 0.111(4) Uiso 1 1 d D . .
C78A C 0.2979(3) 0.4163(4) 0.4140(8) 0.070(5) Uiso 0.50 1 d PD A 1
C78B C 0.3128(3) 0.4339(4) 0.3458(7) 0.051(4) Uiso 0.50 1 d PD A 2
C79 C 0.2717(3) 0.4216(3) 0.3585(6) 0.100(3) Uiso 1 1 d D . .
C80 C 0.2436(3) 0.3873(3) 0.3833(6) 0.109(4) Uiso 1 1 d D A .
C81 C 0.3115(6) 0.5979(6) 0.2094(12) 0.116(8) Uiso 0.50 1 d PD . .
C82 C 0.2763(3) 0.5671(3) 0.1748(7) 0.123(4) Uiso 1 1 d D . .
C83 C 0.2657(7) 0.5925(6) 0.1344(13) 0.126(9) Uiso 0.50 1 d PD . .
C84 C 0.2848(6) 0.6269(6) 0.1948(14) 0.122(8) Uiso 0.50 1 d PD . .
C85 C 0.2748(5) 0.6526(6) 0.1589(17) 0.138(10) Uiso 0.50 1 d PD . .
C86 C 0.3333 0.6667 0.3750(15) 0.076(9) Uiso 0.50 3 d SPD . .
C87 C 0.3333 0.6667 0.4535(17) 0.139(17) Uiso 0.50 3 d SPD . .
C88 C 0.3425(10) 0.6440(9) 0.4958(16) 0.116(12) Uiso 0.33 1 d PD . .
C89 C 0.3308(13) 0.6450(6) 0.5701(18) 0.137(15) Uiso 0.33 1 d PD . .

loop_
_atom_site_aniso_label
_atom_site_aniso_U_11
_atom_site_aniso_U_22
_atom_site_aniso_U_33
_atom_site_aniso_U_23
_atom_site_aniso_U_13
_atom_site_aniso_U_12
Ge1 0.0222(3) 0.0246(4) 0.0194(3) -0.0020(3) 0.0012(3) 0.0155(3)
Ge2 0.0199(3) 0.0225(3) 0.0193(3) -0.0018(3) 0.0005(2) 0.0133(3)
C1 0.020(3) 0.022(3) 0.017(3) -0.002(2) -0.007(2) 0.014(2)
C2 0.021(3) 0.026(3) 0.011(3) -0.002(2) -0.003(2) 0.013(2)
C3 0.020(3) 0.032(3) 0.023(3) -0.002(2) 0.001(2) 0.014(3)
C4 0.030(3) 0.035(3) 0.025(3) -0.007(3) 0.002(3) 0.023(3)
C5 0.028(3) 0.028(3) 0.025(3) -0.008(2) -0.003(2) 0.020(3)
C6 0.023(3) 0.024(3) 0.020(3) -0.001(2) -0.004(2) 0.015(2)
C7 0.025(3) 0.019(3) 0.029(3) -0.008(2) 0.000(2) 0.013(2)
C8 0.026(3) 0.018(3) 0.032(3) -0.003(2) 0.006(3) 0.012(3)
C9 0.032(3) 0.026(3) 0.040(4) 0.006(3) 0.010(3) 0.013(3)
C10 0.021(3) 0.019(3) 0.058(4) -0.006(3) 0.000(3) 0.006(3)
C11 0.024(3) 0.029(3) 0.048(4) -0.013(3) -0.008(3) 0.014(3)
C12 0.024(3) 0.025(3) 0.036(3) -0.011(3) -0.005(3) 0.015(3)
C13 0.019(3) 0.028(3) 0.017(3) 0.001(2) 0.006(2) 0.012(2)
C14 0.025(3) 0.029(3) 0.029(3) -0.005(3) 0.001(3) 0.011(3)
C15 0.030(3) 0.033(4) 0.048(4) -0.007(3) 0.000(3) 0.009(3)
C16 0.046(4) 0.024(3) 0.056(4) -0.010(3) 0.003(3) 0.012(3)
C17 0.041(4) 0.025(3) 0.047(4) 0.005(3) 0.009(3) 0.017(3)
C18 0.030(3) 0.031(3) 0.025(3) 0.001(3) 0.009(2) 0.018(3)
C19 0.028(3) 0.031(3) 0.036(4) 0.007(3) 0.003(3) 0.017(3)
C20 0.063(5) 0.061(5) 0.052(4) -0.003(4) -0.009(4) 0.050(4)
C21 0.041(4) 0.047(4) 0.034(4) 0.006(3) 0.007(3) 0.022(3)
C22 0.030(3) 0.046(4) 0.026(3) -0.009(3) -0.006(3) 0.020(3)
C23 0.100(7) 0.088(7) 0.048(5) -0.029(5) 0.004(5) 0.045(6)
C24 0.047(4) 0.082(6) 0.045(4) 0.022(4) 0.008(3) 0.043(4)
C25 0.020(3) 0.038(3) 0.032(3) -0.005(3) -0.002(3) 0.012(3)
C26 0.031(4) 0.050(4) 0.036(4) -0.007(3) -0.013(3) 0.015(3)
C27 0.023(3) 0.053(4) 0.048(4) -0.005(3) 0.000(3) 0.015(3)
C28 0.029(3) 0.031(3) 0.034(3) 0.003(3) 0.002(3) 0.017(3)
C29 0.056(4) 0.061(4) 0.027(4) -0.001(3) 0.000(3) 0.040(4)
C30 0.048(4) 0.055(4) 0.036(4) 0.001(3) 0.000(3) 0.040(4)
C31 0.020(3) 0.018(3) 0.011(3) 0.001(2) -0.001(2) 0.009(2)
C32 0.020(3) 0.016(3) 0.013(3) -0.002(2) -0.002(2) 0.010(2)
C33 0.020(3) 0.024(3) 0.021(3) 0.004(2) 0.006(2) 0.010(2)
C34 0.021(3) 0.026(3) 0.018(3) -0.001(2) 0.004(2) 0.015(2)
C35 0.027(3) 0.021(3) 0.019(3) -0.001(2) 0.001(2) 0.018(3)
C36 0.022(3) 0.015(3) 0.020(3) -0.003(2) -0.004(2) 0.008(2)
C37 0.028(3) 0.017(3) 0.019(3) 0.003(2) 0.004(2) 0.014(2)
C38 0.030(3) 0.025(3) 0.021(3) 0.006(2) 0.001(2) 0.017(3)
C39 0.032(3) 0.018(3) 0.031(3) 0.008(2) 0.005(3) 0.006(3)
C40 0.043(4) 0.026(3) 0.028(3) 0.009(3) 0.009(3) 0.014(3)
C41 0.044(4) 0.034(3) 0.018(3) 0.004(3) 0.005(3) 0.024(3)
C42 0.031(3) 0.026(3) 0.018(3) -0.001(2) 0.000(2) 0.018(3)
C43 0.019(3) 0.019(3) 0.021(3) 0.002(2) 0.005(2) 0.009(2)
C44 0.021(3) 0.025(3) 0.024(3) 0.008(2) 0.008(2) 0.013(2)
C45 0.042(4) 0.026(3) 0.035(4) 0.008(3) 0.005(3) 0.022(3)
C46 0.047(4) 0.023(3) 0.044(4) 0.006(3) 0.010(3) 0.022(3)
C47 0.036(3) 0.023(3) 0.039(4) -0.006(3) 0.006(3) 0.016(3)
C48 0.020(3) 0.023(3) 0.029(3) -0.002(2) 0.005(2) 0.012(2)
C49 0.029(3) 0.019(3) 0.024(3) 0.003(2) 0.000(2) 0.008(3)
C50 0.039(4) 0.029(3) 0.031(3) -0.003(3) -0.002(3) 0.012(3)
C51 0.031(3) 0.036(4) 0.038(4) 0.009(3) -0.002(3) 0.013(3)
C52 0.026(3) 0.038(3) 0.024(3) 0.001(3) 0.002(2) 0.015(3)
C53 0.038(4) 0.073(5) 0.040(4) 0.006(4) 0.001(3) 0.037(4)
C54 0.027(3) 0.038(4) 0.043(4) -0.008(3) -0.005(3) 0.009(3)
C55 0.026(3) 0.023(3) 0.022(3) 0.008(2) 0.003(2) 0.011(2)
C56 0.033(3) 0.041(4) 0.029(3) 0.005(3) 0.006(3) 0.020(3)
C57 0.034(4) 0.041(4) 0.041(4) 0.014(3) -0.001(3) 0.018(3)
C58 0.033(3) 0.026(3) 0.030(3) -0.012(3) -0.007(3) 0.016(3)
C59 0.047(4) 0.058(4) 0.044(4) -0.010(3) -0.003(3) 0.039(4)
C60 0.040(4) 0.052(4) 0.035(4) -0.016(3) -0.007(3) 0.026(3)
C61 0.022(3) 0.028(3) 0.020(3) 0.001(2) 0.002(2) 0.015(3)
C62 0.026(3) 0.029(3) 0.018(3) -0.001(2) 0.000(2) 0.016(3)
C63 0.024(3) 0.032(3) 0.024(3) -0.005(2) -0.001(2) 0.018(3)
C64 0.036(4) 0.043(4) 0.037(4) -0.002(3) -0.004(3) 0.031(3)
C65 0.037(3) 0.037(3) 0.036(4) -0.002(3) -0.012(3) 0.025(3)
C66 0.062(4) 0.056(4) 0.017(3) 0.004(3) -0.003(3) 0.042(4)
C67 0.057(4) 0.052(4) 0.026(3) -0.002(3) -0.001(3) 0.042(4)
C68 0.021(3) 0.026(3) 0.023(3) 0.004(2) 0.005(2) 0.014(3)
C69 0.029(3) 0.021(3) 0.020(3) 0.002(2) 0.000(2) 0.015(3)
C70 0.029(3) 0.033(3) 0.039(4) -0.005(3) 0.000(3) 0.022(3)
C71 0.032(3) 0.034(3) 0.039(4) -0.009(3) -0.014(3) 0.018(3)
C72 0.044(4) 0.024(3) 0.028(3) -0.006(3) -0.011(3) 0.018(3)
C73 0.036(3) 0.025(3) 0.026(3) 0.003(3) 0.005(3) 0.018(3)
C74 0.026(3) 0.020(3) 0.020(3) 0.001(2) 0.001(2) 0.013(2)

loop_
_atom_type_symbol
_atom_type_description
_atom_type_scat_dispersion_real
_atom_type_scat_dispersion_imag
_atom_type_scat_source
C C 0.0181 0.0091 'International Tables Vol C Tables 4.2.6.8 and 6.1.1.4'
H H 0.0000 0.0000 'International Tables Vol C Tables 4.2.6.8 and 6.1.1.4'
Ge Ge -1.0885 0.8855 'International Tables Vol C Tables 4.2.6.8 and 6.1.1.4'

loop_
_geom_angle_atom_site_label_1
_geom_angle_atom_site_label_2
_geom_angle_atom_site_label_3
_geom_angle
_geom_angle_site_symmetry_1
_geom_angle_site_symmetry_3
C1 Ge1 C61 109.2(2) . .
C1 Ge1 Ge2 134.81(15) . .
C61 Ge1 Ge2 74.00(15) . .
C31 Ge2 C68 111.0(2) . .
C31 Ge2 Ge1 132.04(14) . .
C68 Ge2 Ge1 74.22(15) . .
C2 C1 C6 119.3(5) . .
C2 C1 Ge1 125.8(4) . .
C6 C1 Ge1 114.8(4) . .
C1 C2 C3 119.1(5) . .
C1 C2 C13 122.0(4) . .
C3 C2 C13 118.8(5) . .
C4 C3 C2 121.1(5) . .
C3 C4 C5 120.0(5) . .
C4 C5 C6 120.7(5) . .
C5 C6 C1 119.5(5) . .
C5 C6 C7 118.4(5) . .
C1 C6 C7 122.0(4) . .
C12 C7 C8 120.6(5) . .
C12 C7 C6 117.8(5) . .
C8 C7 C6 121.4(5) . .
C9 C8 C7 118.0(5) . .
C9 C8 C19 120.1(5) . .
C7 C8 C19 121.8(5) . .
C10 C9 C8 121.6(6) . .
C9 C10 C11 120.1(5) . .
C10 C11 C12 121.1(6) . .
C11 C12 C7 118.5(5) . .
C11 C12 C22 120.0(5) . .
C7 C12 C22 121.5(5) . .
C18 C13 C14 119.5(5) . .
C18 C13 C2 118.9(5) . .
C14 C13 C2 121.5(5) . .
C15 C14 C13 118.4(5) . .
C15 C14 C25 118.7(5) . .
C13 C14 C25 122.8(5) . .
C16 C15 C14 122.0(6) . .
C15 C16 C17 119.5(6) . .
C18 C17 C16 121.1(6) . .
C17 C18 C13 119.1(5) . .
C17 C18 C28 120.4(5) . .
C13 C18 C28 120.4(5) . .
C8 C19 C21 113.8(5) . .
C8 C19 C20 110.1(5) . .
C21 C19 C20 110.5(5) . .
C12 C22 C24 113.3(5) . .
C12 C22 C23 110.7(6) . .
C24 C22 C23 110.3(6) . .
C14 C25 C26 114.1(5) . .
C14 C25 C27 109.6(5) . .
C26 C25 C27 109.3(5) . .
C30 C28 C29 108.5(5) . .
C30 C28 C18 113.7(5) . .
C29 C28 C18 110.8(5) . .
C36 C31 C32 118.5(4) . .
C36 C31 Ge2 114.8(4) . .
C32 C31 Ge2 126.7(4) . .
C33 C32 C31 118.4(4) . .
C33 C32 C43 118.0(4) . .
C31 C32 C43 123.3(4) . .
C34 C33 C32 122.2(5) . .
C35 C34 C33 119.4(5) . .
C34 C35 C36 120.8(5) . .
C35 C36 C31 120.4(5) . .
C35 C36 C37 117.8(4) . .
C31 C36 C37 121.6(4) . .
C38 C37 C42 120.0(5) . .
C38 C37 C36 122.0(5) . .
C42 C37 C36 117.9(5) . .
C39 C38 C37 119.1(5) . .
C39 C38 C49 119.1(5) . .
C37 C38 C49 121.6(5) . .
C40 C39 C38 120.9(5) . .
C39 C40 C41 120.4(5) . .
C40 C41 C42 121.2(5) . .
C41 C42 C37 118.4(5) . .
C41 C42 C52 119.7(5) . .
C37 C42 C52 121.9(5) . .
C44 C43 C48 120.0(5) . .
C44 C43 C32 121.3(5) . .
C48 C43 C32 118.3(4) . .
C45 C44 C43 118.9(5) . .
C45 C44 C55 118.4(5) . .
C43 C44 C55 122.5(5) . .
C46 C45 C44 121.2(5) . .
C47 C46 C45 120.1(5) . .
C46 C47 C48 121.1(5) . .
C47 C48 C43 118.5(5) . .
C47 C48 C58 120.0(5) . .
C43 C48 C58 121.2(5) . .
C51 C49 C38 113.4(5) . .
C51 C49 C50 110.4(5) . .
C38 C49 C50 109.7(4) . .
C54 C52 C42 112.8(5) . .
C54 C52 C53 109.7(5) . .
C42 C52 C53 112.0(5) . .
C44 C55 C56 110.0(4) . .
C44 C55 C57 113.9(5) . .
C56 C55 C57 109.0(5) . .
C48 C58 C60 113.1(5) . .
C48 C58 C59 110.7(5) . .
C60 C58 C59 108.8(5) . .
C68 C61 C62 128.0(5) . .
C68 C61 Ge1 106.2(4) . .
C62 C61 Ge1 124.6(4) . .
C63 C62 C67 116.8(5) . .
C63 C62 C61 121.4(5) . .
C67 C62 C61 121.6(5) . .
C64 C63 C62 120.6(5) . .
C65 C64 C63 121.3(5) . .
C66 C65 C64 119.0(5) . .
C65 C66 C67 120.5(6) . .
C66 C67 C62 121.7(6) . .
C61 C68 C69 126.2(5) . .
C61 C68 Ge2 105.4(4) . .
C69 C68 Ge2 128.1(4) . .
C74 C69 C70 118.0(5) . .
C74 C69 C68 121.1(5) . .
C70 C69 C68 120.8(5) . .
C71 C70 C69 120.9(5) . .
C70 C71 C72 120.5(6) . .
C73 C72 C71 119.0(5) . .
C72 C73 C74 120.6(5) . .
C73 C74 C69 120.8(5) . .
C77 C76 C75 117.6(7) . .
C78A C77 C78B 65.0(10) . .
C78A C77 C76 130.5(11) . .
C78B C77 C76 126.1(10) . .
C77 C78A C79 108.4(11) . .
C77 C78B C79 108.7(10) . .
C80 C79 C78B 127.8(10) . .
C80 C79 C78A 86.2(8) . .
C78B C79 C78A 54.0(8) . .
C83 C81 C85 138(3) 15 15
C83 C81 C84 76(2) 15 15
C85 C81 C84 62.2(13) 15 15
C83 C81 C82 120(2) 15 .
C85 C81 C82 63.1(10) 15 .
C84 C81 C82 92.5(14) 15 .
C83 C81 C85 44.1(15) 15 2_665
C85 C81 C85 96.1(18) 15 2_665
C84 C81 C85 35.6(11) 15 2_665
C82 C81 C85 119.6(18) . 2_665
C85 C82 C81 53.7(11) 15 .
C85 C82 C83 43.2(12) 15 .
C81 C82 C83 96.0(12) . .
C85 C83 C81 89(2) 15 14_455
C85 C83 C82 67.9(12) 15 .
C81 C83 C82 156(2) 14_455 .
C85 C83 C84 33.6(11) 15 .
C81 C83 C84 60.5(17) 14_455 .
C82 C83 C84 95.6(14) . .
C85 C84 C85 131(2) 15 .
C85 C84 C81 79(2) 15 14_455
C85 C84 C81 55.0(12) . 14_455
C85 C84 C83 40.5(17) 15 .
C85 C84 C83 98.3(14) . .
C81 C84 C83 43.3(11) 14_455 .
C84 C85 C83 106(2) 14_455 14_455
C84 C85 C81 120(3) 14_455 14_455
C83 C85 C81 130(2) 14_455 14_455
C84 C85 C84 120(3) 14_455 .
C83 C85 C84 109(3) 14_455 .
C81 C85 C84 62.8(14) 14_455 .
C84 C85 C82 145(3) 14_455 14_455
C83 C85 C82 68.9(13) 14_455 14_455
C81 C85 C82 63.3(11) 14_455 14_455
C84 C85 C82 92.9(14) . 14_455
C84 C85 C81 65.2(19) 14_455 3_565
C83 C85 C81 46.8(14) 14_455 3_565
C81 C85 C81 173(2) 14_455 3_565
C84 C85 C81 110.9(19) . 3_565
C82 C85 C81 115.3(19) 14_455 3_565
C88 C87 C88 93(2) 3_565 2_665
C88 C87 C88 93(2) 3_565 .
C88 C87 C88 93(2) 2_665 .
C88 C87 C86 123.1(17) 3_565 .
C88 C87 C86 123.1(18) 2_665 .
C88 C87 C86 123.1(17) . .
C87 C88 C89 106(3) . .
C88 C89 C89 89(2) . 2_665
C88 C89 C89 107.4(12) . 3_565
C89 C89 C89 60.000(12) 2_665 3_565

loop_
_geom_bond_atom_site_label_1
_geom_bond_atom_site_label_2
_geom_bond_distance
_geom_bond_site_symmetry_2
Ge1 C1 2.004(5) .
Ge1 C61 2.022(5) .
Ge1 Ge2 2.4708(9) .
Ge2 C31 2.003(5) .
Ge2 C68 2.027(5) .
C1 C2 1.401(7) .
C1 C6 1.411(7) .
C2 C3 1.407(7) .
C2 C13 1.499(7) .
C3 C4 1.374(8) .
C4 C5 1.375(8) .
C5 C6 1.401(7) .
C6 C7 1.501(7) .
C7 C12 1.407(8) .
C7 C8 1.417(8) .
C8 C9 1.401(8) .
C8 C19 1.516(8) .
C9 C10 1.371(8) .
C10 C11 1.379(9) .
C11 C12 1.402(8) .
C12 C22 1.522(8) .
C13 C18 1.417(8) .
C13 C14 1.418(8) .
C14 C15 1.389(8) .
C14 C25 1.518(8) .
C15 C16 1.371(9) .
C16 C17 1.391(9) .
C17 C18 1.385(8) .
C18 C28 1.530(8) .
C19 C21 1.521(8) .
C19 C20 1.542(8) .
C22 C24 1.530(9) .
C22 C23 1.538(9) .
C25 C26 1.528(8) .
C25 C27 1.541(8) .
C28 C30 1.523(8) .
C28 C29 1.528(8) .
C31 C36 1.413(7) .
C31 C32 1.425(7) .
C32 C33 1.396(7) .
C32 C43 1.497(7) .
C33 C34 1.380(7) .
C34 C35 1.376(7) .
C35 C36 1.392(7) .
C36 C37 1.506(7) .
C37 C38 1.406(8) .
C37 C42 1.424(7) .
C38 C39 1.394(8) .
C38 C49 1.530(8) .
C39 C40 1.371(8) .
C40 C41 1.383(8) .
C41 C42 1.386(8) .
C42 C52 1.522(8) .
C43 C44 1.406(7) .
C43 C48 1.420(7) .
C44 C45 1.389(8) .
C44 C55 1.516(8) .
C45 C46 1.381(8) .
C46 C47 1.376(8) .
C47 C48 1.395(8) .
C48 C58 1.515(8) .
C49 C51 1.517(8) .
C49 C50 1.538(8) .
C52 C54 1.522(8) .
C52 C53 1.529(8) .
C55 C56 1.531(7) .
C55 C57 1.533(8) .
C58 C60 1.528(8) .
C58 C59 1.542(8) .
C61 C68 1.365(7) .
C61 C62 1.474(7) .
C62 C63 1.401(7) .
C62 C67 1.401(8) .
C63 C64 1.386(8) .
C64 C65 1.374(8) .
C65 C66 1.371(8) .
C66 C67 1.380(8) .
C68 C69 1.487(7) .
C69 C74 1.396(7) .
C69 C70 1.397(8) .
C70 C71 1.384(8) .
C71 C72 1.389(8) .
C72 C73 1.383(8) .
C73 C74 1.387(8) .
C75 C76 1.546(9) .
C76 C77 1.477(10) .
C77 C78A 1.368(14) .
C77 C78B 1.411(13) .
C78A C79 1.669(14) .
C78B C79 1.624(13) .
C79 C80 1.470(12) .
C81 C83 1.24(3) 15
C81 C85 1.45(3) 15
C81 C84 1.57(3) 15
C81 C82 1.602(16) .
C81 C85 1.70(3) 2_665
C82 C85 1.600(18) 15
C82 C83 1.610(17) .
C83 C85 1.18(3) 15
C83 C81 1.24(3) 14_455
C83 C84 1.75(3) .
C84 C85 1.01(2) 15
C84 C85 1.561(18) .
C84 C81 1.57(3) 14_455
C85 C84 1.01(2) 14_455
C85 C83 1.18(3) 14_455
C85 C81 1.45(3) 14_455
C85 C82 1.600(18) 14_455
C85 C81 1.70(3) 3_565
C86 C87 1.51(2) .
C87 C88 1.486(19) 3_565
C87 C88 1.486(19) 2_665
C87 C88 1.486(19) .
C88 C89 1.52(2) .
C89 C89 1.56(2) 2_665
C89 C89 1.56(2) 3_565
